data_7216894
loop_
_publ_author_name
'Alder, Mark J.'
'Bates, Vanessa M.'
'Cross, Wendy I.'
'Flower, Kevin R.'
'Pritchard, Robin G.'

_publ_section_title
;
 The synthesis and structural characterisation of some azo-containing
 phosphine chalcogenides and comparison to non-phosphorus-containing
 analogues
;
_journal_issue 20
_journal_name_full 'Journal of the Chemical Society, Perkin Transactions 1'
_journal_page_first 2669
_journal_paper_doi 10.1039/b104918f
_journal_year 2001
_chemical_formula_sum 'C26.78 H24.99 Cl1.1 N2 O P S'
_chemical_formula_weight 492.92
_chemical_name_systematic
; 
? 
;
_space_group_IT_number 2
_symmetry_cell_setting triclinic
_symmetry_space_group_name_Hall '-P 1'
_symmetry_space_group_name_H-M 'P -1'
_atom_sites_solution_hydrogens geom
_atom_sites_solution_primary direct
_atom_sites_solution_secondary difmap
_audit_creation_method SHELXL-97
_cell_angle_alpha 110.513(16)
_cell_angle_beta 94.713(13)
_cell_angle_gamma 91.063(12)
_cell_formula_units_Z 2
_cell_length_a 8.8661(12)
_cell_length_b 10.5570(18)
_cell_length_c 14.267(3)
_cell_measurement_temperature 203(2)
_cell_volume 1244.9(4)
_computing_structure_refinement 'SHELXL-97 (Sheldrick, 1997)'
_computing_structure_solution 'SHELXS-97 (Sheldrick, 1990)'
_diffrn_ambient_temperature 203(2)
_diffrn_measured_fraction_theta_full 0.997
_diffrn_measured_fraction_theta_max 0.997
_diffrn_radiation_monochromator graphite
_diffrn_radiation_source 'fine-focus sealed tube'
_diffrn_radiation_type MoK\a
_diffrn_radiation_wavelength 0.71069
_diffrn_reflns_av_R_equivalents 0.0241
_diffrn_reflns_av_sigmaI/netI 0.0186
_diffrn_reflns_limit_h_max 10
_diffrn_reflns_limit_h_min 0
_diffrn_reflns_limit_k_max 12
_diffrn_reflns_limit_k_min -12
_diffrn_reflns_limit_l_max 16
_diffrn_reflns_limit_l_min -16
_diffrn_reflns_number 4676
_diffrn_reflns_theta_full 24.97
_diffrn_reflns_theta_max 24.97
_diffrn_reflns_theta_min 1.53
_exptl_absorpt_coefficient_mu 0.335
_exptl_absorpt_correction_T_max 0.9361
_exptl_absorpt_correction_T_min 0.8919
_exptl_crystal_colour 'red orange'
_exptl_crystal_density_diffrn 1.315
_exptl_crystal_density_method 'not measured'
_exptl_crystal_description block
_exptl_crystal_F_000 515
_exptl_crystal_size_max 0.35
_exptl_crystal_size_mid 0.25
_exptl_crystal_size_min 0.20
_refine_diff_density_max 1.150
_refine_diff_density_min -0.440
_refine_diff_density_rms 0.087
_refine_ls_extinction_method none
_refine_ls_goodness_of_fit_ref 1.057
_refine_ls_hydrogen_treatment mixed
_refine_ls_matrix_type full
_refine_ls_number_parameters 392
_refine_ls_number_reflns 4368
_refine_ls_number_restraints 4
_refine_ls_restrained_S_all 1.062
_refine_ls_R_factor_all 0.0704
_refine_ls_R_factor_gt 0.0610
_refine_ls_shift/su_max 0.112
_refine_ls_shift/su_mean 0.017
_refine_ls_structure_factor_coef Fsqd
_refine_ls_weighting_details 'calc w=1/[\s^2^(Fo^2^)+(0.1281P)^2^+1.1007P] where P=(Fo^2^+2Fc^2^)/3'
_refine_ls_weighting_scheme calc
_refine_ls_wR_factor_gt 0.1813
_refine_ls_wR_factor_ref 0.1918
_reflns_number_gt 3720
_reflns_number_total 4368
_reflns_threshold_expression >2sigma(I)
_cod_data_source_file b104918f.txt
_cod_data_source_block comp2b
_cod_depositor_comments
;
The following automatic conversions were performed:
'_atom_site_symetry_multiplicity' tag replaced with
'_atom_site_symmetry_multiplicity'.

Automatic conversion script
Id: cif_correct_tags 1440 2010-10-19 06:21:57Z saulius 

The following automatic conversions were performed:

'_symmetry_cell_setting' value 'Triclinic' changed to 'triclinic'
according to
/usr/data/users/saulius/automatic-downloads/retrospective/RSC/lib/dictionaries/cif_core.dic
dictionary named 'cif_core.dic' version 2.4.2 from 2011-04-26.

Automatic conversion script
Id: cif_fix_values 2281 2013-09-26 08:29:07Z andrius 
;
_cod_original_formula_sum 'C26.78 H24.99 Cl1.10 N2 O P S'
_cod_database_code 7216894

loop_
_symmetry_equiv_pos_as_xyz
'x, y, z'
'-x, -y, -z'

loop_
_atom_site_label
_atom_site_type_symbol
_atom_site_fract_x
_atom_site_fract_y
_atom_site_fract_z
_atom_site_U_iso_or_equiv
_atom_site_adp_type
_atom_site_occupancy
_atom_site_symmetry_multiplicity
_atom_site_calc_flag
_atom_site_refinement_flags
S1 S 0.30538(9) 0.17017(8) 0.47410(6) 0.0349(3) Uani 1 1 d .
N1 N 0.1763(3) 0.1577(3) 0.92941(19) 0.0324(6) Uani 1 1 d .
N2 N 0.2159(3) 0.0981(3) 0.98955(18) 0.0316(6) Uani 1 1 d .
P1 P 0.25136(8) 0.26478(7) 0.61049(5) 0.0254(2) Uani 1 1 d .
O1 O 0.4367(3) -0.0175(3) 0.8919(2) 0.0456(7) Uani 1 1 d .
C1 C 0.2638(3) 0.1301(3) 0.8469(2) 0.0291(6) Uani 1 1 d .
C2 C 0.3871(4) 0.0441(3) 0.8284(2) 0.0334(7) Uani 1 1 d .
C3 C 0.4596(4) 0.0229(3) 0.7422(2) 0.0352(7) Uani 1 1 d .
C4 C 0.4152(3) 0.0857(3) 0.6755(2) 0.0316(7) Uani 1 1 d .
C5 C 0.2954(3) 0.1735(3) 0.6940(2) 0.0275(6) Uani 1 1 d .
C6 C 0.2212(3) 0.1941(3) 0.7793(2) 0.0292(6) Uani 1 1 d .
C7 C 0.1302(3) 0.1229(3) 1.0728(2) 0.0309(7) Uani 1 1 d .
C8 C 0.0109(4) 0.2084(3) 1.0930(2) 0.0381(7) Uani 1 1 d .
H8 H -0.0192 0.2542 1.0492 0.046 Uiso 1 1 calc R
C9 C -0.0632(4) 0.2262(4) 1.1773(3) 0.0405(8) Uani 1 1 d .
C10 C -0.0200(4) 0.1617(3) 1.2444(2) 0.0341(7) Uani 1 1 d .
C11 C 0.0975(4) 0.0743(3) 1.2222(2) 0.0350(7) Uani 1 1 d .
C12 C 0.1720(4) 0.0542(3) 1.1371(2) 0.0335(7) Uani 1 1 d .
C13 C -0.0970(4) 0.1872(4) 1.3394(3) 0.0433(8) Uani 1 1 d .
H13A H -0.1123 0.1025 1.3504 0.065 Uiso 1 1 calc R
H13B H -0.1943 0.2254 1.3328 0.065 Uiso 1 1 calc R
H13C H -0.0340 0.2501 1.3959 0.065 Uiso 1 1 calc R
C14 C 0.0523(3) 0.2963(3) 0.6153(2) 0.0290(6) Uani 1 1 d .
C15 C -0.0523(4) 0.1875(4) 0.5933(2) 0.0363(7) Uani 1 1 d .
C16 C -0.2047(4) 0.2079(4) 0.5864(3) 0.0464(9) Uani 1 1 d .
C17 C -0.2556(4) 0.3346(5) 0.6000(3) 0.0542(10) Uani 1 1 d .
C18 C -0.1552(4) 0.4424(5) 0.6233(4) 0.0585(11) Uani 1 1 d .
C19 C 0.0000(4) 0.4245(4) 0.6307(3) 0.0439(8) Uani 1 1 d .
C20 C 0.3518(3) 0.4281(3) 0.6680(2) 0.0295(6) Uani 1 1 d .
C21 C 0.3826(4) 0.5033(3) 0.6091(3) 0.0378(7) Uani 1 1 d .
C22 C 0.4655(4) 0.6246(4) 0.6494(3) 0.0478(9) Uani 1 1 d .
C23 C 0.5201(5) 0.6709(4) 0.7474(4) 0.0553(10) Uani 1 1 d .
C24 C 0.4908(6) 0.5990(5) 0.8074(3) 0.0676(13) Uani 1 1 d .
H24 H 0.5283 0.6323 0.8756 0.081 Uiso 1 1 calc R
C25 C 0.4057(5) 0.4769(4) 0.7684(3) 0.0527(10) Uani 1 1 d .
C26 C 0.1852(12) 0.7058(9) 1.1379(6) 0.078(3) Uani 0.551(5) 1 d PD
H26A H 0.2277 0.7538 1.2073 0.094 Uiso 0.551(5) 1 calc PR
H26B H 0.1040 0.7581 1.1211 0.094 Uiso 0.551(5) 1 calc PR
Cl1 Cl 0.3382(3) 0.6799(4) 1.0477(2) 0.0968(12) Uani 0.551(5) 1 d PD
Cl2 Cl 0.1182(5) 0.5463(4) 1.1230(4) 0.1257(16) Uani 0.551(5) 1 d PD
H12 H 0.256(4) -0.008(4) 1.119(3) 0.039(9) Uiso 1 1 d .
H4 H 0.467(5) 0.073(4) 0.618(3) 0.049(11) Uiso 1 1 d .
H6 H 0.140(4) 0.258(3) 0.796(2) 0.029(8) Uiso 1 1 d .
H19 H 0.073(4) 0.505(4) 0.647(3) 0.041(10) Uiso 1 1 d .
H15 H -0.020(4) 0.097(4) 0.584(3) 0.038(9) Uiso 1 1 d .
H11 H 0.131(4) 0.021(4) 1.265(3) 0.041(10) Uiso 1 1 d .
H9 H -0.147(5) 0.284(4) 1.184(3) 0.044(10) Uiso 1 1 d .
H3 H 0.542(4) -0.038(4) 0.730(3) 0.036(9) Uiso 1 1 d .
H17 H -0.356(5) 0.345(4) 0.589(3) 0.043(10) Uiso 1 1 d .
H16 H -0.266(5) 0.143(4) 0.576(3) 0.048(11) Uiso 1 1 d .
H1 H 0.385(6) -0.002(5) 0.935(4) 0.059(14) Uiso 1 1 d .
H25 H 0.389(5) 0.423(5) 0.812(3) 0.062(12) Uiso 1 1 d .
H22 H 0.476(5) 0.677(5) 0.611(4) 0.065(13) Uiso 1 1 d .
C27 C 0.3728(17) 0.556(3) 1.0296(9) 0.135(10) Uani 0.415(11) 1 d PD
H27A H 0.4592 0.5060 1.0396 0.203 Uiso 0.415(11) 1 calc PR
H27B H 0.3747 0.6419 1.0853 0.203 Uiso 0.415(11) 1 calc PR
H27C H 0.3773 0.5736 0.9674 0.203 Uiso 0.415(11) 1 calc PR
C28 C 0.224(2) 0.4725(13) 1.0240(14) 0.146(10) Uani 0.415(11) 1 d PD
H28A H 0.2272 0.3873 0.9673 0.175 Uiso 0.415(11) 1 calc PR
H28B H 0.2296 0.4489 1.0848 0.175 Uiso 0.415(11) 1 calc PR
C29 C 0.068(2) 0.523(2) 1.014(2) 0.160(12) Uani 0.415(11) 1 d PD
H29A H 0.0602 0.5884 1.0815 0.192 Uiso 0.415(11) 1 calc PR
H29B H 0.0827 0.5782 0.9724 0.192 Uiso 0.415(11) 1 calc PR
H21 H 0.352(4) 0.461(4) 0.539(3) 0.047(10) Uiso 1 1 d .
H23 H 0.574(6) 0.757(6) 0.766(4) 0.092(17) Uiso 1 1 d .
H18 H -0.199(5) 0.522(5) 0.633(4) 0.066(13) Uiso 1 1 d .

loop_
_atom_site_aniso_label
_atom_site_aniso_U_11
_atom_site_aniso_U_22
_atom_site_aniso_U_33
_atom_site_aniso_U_23
_atom_site_aniso_U_13
_atom_site_aniso_U_12
S1 0.0392(5) 0.0404(5) 0.0262(4) 0.0116(3) 0.0101(3) 0.0040(3)
N1 0.0357(14) 0.0353(14) 0.0277(13) 0.0128(11) 0.0044(11) -0.0001(11)
N2 0.0337(14) 0.0377(14) 0.0245(12) 0.0129(11) 0.0023(10) -0.0027(11)
P1 0.0246(4) 0.0294(4) 0.0248(4) 0.0121(3) 0.0057(3) 0.0022(3)
O1 0.0450(14) 0.0667(17) 0.0408(14) 0.0352(13) 0.0141(12) 0.0219(13)
C1 0.0292(15) 0.0317(15) 0.0276(15) 0.0117(12) 0.0035(12) -0.0008(12)
C2 0.0315(15) 0.0406(17) 0.0330(16) 0.0191(14) 0.0025(13) 0.0053(13)
C3 0.0324(16) 0.0417(18) 0.0359(17) 0.0175(14) 0.0080(13) 0.0117(14)
C4 0.0287(15) 0.0394(17) 0.0311(16) 0.0163(13) 0.0095(12) 0.0058(13)
C5 0.0273(14) 0.0281(14) 0.0298(15) 0.0130(12) 0.0051(12) 0.0010(11)
C6 0.0285(15) 0.0308(15) 0.0310(16) 0.0132(13) 0.0067(12) 0.0037(12)
C7 0.0321(15) 0.0365(16) 0.0236(14) 0.0104(12) 0.0014(12) -0.0068(13)
C8 0.0465(19) 0.0408(18) 0.0302(16) 0.0162(14) 0.0043(14) 0.0064(15)
C9 0.0435(19) 0.0443(19) 0.0338(17) 0.0125(15) 0.0077(14) 0.0067(16)
C10 0.0336(16) 0.0399(17) 0.0240(15) 0.0062(13) 0.0003(12) -0.0075(13)
C11 0.0357(17) 0.0449(18) 0.0262(15) 0.0161(14) -0.0009(13) -0.0043(14)
C12 0.0295(15) 0.0422(18) 0.0295(16) 0.0140(14) 0.0014(12) 0.0005(13)
C13 0.0432(19) 0.056(2) 0.0317(17) 0.0156(16) 0.0090(14) 0.0019(16)
C14 0.0251(14) 0.0377(16) 0.0252(14) 0.0118(12) 0.0051(11) 0.0037(12)
C15 0.0346(17) 0.0410(19) 0.0357(17) 0.0156(14) 0.0075(13) -0.0016(14)
C16 0.0305(17) 0.060(2) 0.049(2) 0.0195(18) 0.0068(15) -0.0085(17)
C17 0.0236(17) 0.075(3) 0.064(3) 0.024(2) 0.0073(16) 0.0092(17)
C18 0.036(2) 0.055(2) 0.084(3) 0.022(2) 0.011(2) 0.0170(18)
C19 0.0323(17) 0.0389(19) 0.059(2) 0.0152(17) 0.0038(16) 0.0040(15)
C20 0.0251(14) 0.0314(15) 0.0334(16) 0.0118(13) 0.0074(12) 0.0039(12)
C21 0.0406(18) 0.0341(17) 0.044(2) 0.0200(15) 0.0088(15) 0.0032(14)
C22 0.047(2) 0.0372(19) 0.067(3) 0.0263(19) 0.0167(18) 0.0024(15)
C23 0.048(2) 0.038(2) 0.075(3) 0.015(2) 0.000(2) -0.0112(17)
C24 0.091(3) 0.053(2) 0.049(2) 0.013(2) -0.015(2) -0.028(2)
C25 0.068(3) 0.050(2) 0.039(2) 0.0167(17) -0.0065(18) -0.0203(19)
C26 0.131(9) 0.085(6) 0.031(4) 0.031(4) 0.025(4) 0.002(6)
Cl1 0.0779(19) 0.110(2) 0.103(2) 0.0352(18) 0.0208(15) 0.0049(16)
Cl2 0.121(3) 0.120(3) 0.138(3) 0.046(2) 0.020(2) -0.013(2)
C27 0.108(12) 0.29(3) 0.038(6) 0.074(11) 0.058(8) 0.121(16)
C28 0.27(3) 0.033(7) 0.097(12) -0.019(7) -0.032(16) 0.028(11)
C29 0.129(17) 0.092(13) 0.27(3) 0.099(18) -0.057(19) -0.040(11)

loop_
_atom_type_symbol
_atom_type_description
_atom_type_scat_dispersion_real
_atom_type_scat_dispersion_imag
_atom_type_scat_source
C C 0.0033 0.0016 'International Tables Vol C Tables 4.2.6.8 and 6.1.1.4'
H H 0.0000 0.0000 'International Tables Vol C Tables 4.2.6.8 and 6.1.1.4'
O O 0.0106 0.0060 'International Tables Vol C Tables 4.2.6.8 and 6.1.1.4'
P P 0.1023 0.0942 'International Tables Vol C Tables 4.2.6.8 and 6.1.1.4'
N N 0.0061 0.0033 'International Tables Vol C Tables 4.2.6.8 and 6.1.1.4'
S S 0.1246 0.1234 'International Tables Vol C Tables 4.2.6.8 and 6.1.1.4'
Cl Cl 0.1484 0.1585 'International Tables Vol C Tables 4.2.6.8 and 6.1.1.4'

loop_
_geom_angle_atom_site_label_1
_geom_angle_atom_site_label_2
_geom_angle_atom_site_label_3
_geom_angle
_geom_angle_site_symmetry_1
N2 N1 C1 114.4(3) .
N1 N2 C7 115.9(3) .
C5 P1 C14 106.22(14) .
C5 P1 C20 105.84(14) .
C14 P1 C20 106.26(14) .
C5 P1 S1 113.04(10) .
C14 P1 S1 113.02(10) .
C20 P1 S1 111.89(10) .
C6 C1 N1 115.3(3) .
C6 C1 C2 119.1(3) .
N1 C1 C2 125.6(3) .
O1 C2 C3 118.7(3) .
O1 C2 C1 122.1(3) .
C3 C2 C1 119.3(3) .
C4 C3 C2 121.0(3) .
C3 C4 C5 120.3(3) .
C6 C5 C4 119.0(3) .
C6 C5 P1 121.9(2) .
C4 C5 P1 118.9(2) .
C5 C6 C1 121.2(3) .
C8 C7 C12 119.6(3) .
C8 C7 N2 124.8(3) .
C12 C7 N2 115.5(3) .
C9 C8 C7 119.7(3) .
C8 C9 C10 121.6(3) .
C11 C10 C9 118.0(3) .
C11 C10 C13 120.8(3) .
C9 C10 C13 121.2(3) .
C12 C11 C10 121.0(3) .
C11 C12 C7 119.9(3) .
C19 C14 C15 119.1(3) .
C19 C14 P1 121.5(2) .
C15 C14 P1 119.2(2) .
C16 C15 C14 119.9(3) .
C15 C16 C17 120.7(4) .
C18 C17 C16 120.2(4) .
C17 C18 C19 120.2(4) .
C14 C19 C18 119.9(4) .
C25 C20 C21 118.8(3) .
C25 C20 P1 121.8(3) .
C21 C20 P1 119.3(3) .
C22 C21 C20 120.8(4) .
C23 C22 C21 120.2(4) .
C22 C23 C24 120.3(4) .
C23 C24 C25 120.5(4) .
C20 C25 C24 119.5(4) .
Cl2 C26 Cl1 105.2(5) .
C29 C28 C27 123.7(13) .
C29 C29 C28 140(3) 2_567

loop_
_geom_bond_atom_site_label_1
_geom_bond_atom_site_label_2
_geom_bond_distance
_geom_bond_site_symmetry_2
S1 P1 1.9550(11) .
N1 N2 1.262(4) .
N1 C1 1.411(4) .
N2 C7 1.413(4) .
P1 C5 1.800(3) .
P1 C14 1.805(3) .
P1 C20 1.808(3) .
O1 C2 1.340(4) .
C1 C6 1.391(4) .
C1 C2 1.416(4) .
C2 C3 1.385(5) .
C3 C4 1.375(4) .
C4 C5 1.403(4) .
C5 C6 1.383(4) .
C7 C8 1.386(5) .
C7 C12 1.387(4) .
C8 C9 1.376(5) .
C9 C10 1.390(5) .
C10 C11 1.387(5) .
C10 C13 1.509(4) .
C11 C12 1.383(5) .
C14 C19 1.388(5) .
C14 C15 1.392(5) .
C15 C16 1.373(5) .
C16 C17 1.372(6) .
C17 C18 1.359(6) .
C18 C19 1.393(5) .
C20 C25 1.381(5) .
C20 C21 1.382(4) .
C21 C22 1.374(5) .
C22 C23 1.353(6) .
C23 C24 1.364(6) .
C24 C25 1.390(6) .
C26 Cl2 1.710(9) .
C26 Cl1 1.904(9) .
C27 C28 1.560(17) .
C28 C29 1.499(17) .
C29 C29 1.27(3) 2_567

loop_
_geom_hbond_atom_site_label_D
_geom_hbond_atom_site_label_H
_geom_hbond_atom_site_label_A
_geom_hbond_distance_DH
_geom_hbond_distance_HA
_geom_hbond_distance_DA
_geom_hbond_angle_DHA
O1 H1 N2 0.76(5) 1.91(5) 2.570(4) 144(5)
